data_7238350
loop_
_publ_author_name
'Saito, Kazuya'
'Yamamura, Yasuhisa'
'Kikuchi, Naoya'
'Nakao, Akiko'
'Yasuzuka, Syuma'
'Akishige, Yukikuni'
'Murakami, Youichi'

_publ_section_title
;
 Polarization reversal by intramolecular disordering in organic
 ferroelectrics: trichloroacetamide
;
_journal_issue 7
_journal_name_full CrystEngComm
_journal_page_first 2693
_journal_paper_doi 10.1039/c0ce00751j
_journal_volume 13
_journal_year 2011
_chemical_formula_moiety 'C2 H2 Cl3 N O'
_chemical_formula_sum 'C2 H2 Cl3 N O'
_chemical_formula_weight 162.40
_space_group_IT_number 4
_space_group_name_Hall 'P 2yb'
_space_group_name_H-M_alt 'P 1 21 1'
_symmetry_cell_setting monoclinic
_symmetry_space_group_name_H-M 'P 1 21 1'
_atom_sites_solution_hydrogens geom
_atom_sites_solution_primary direct
_atom_sites_solution_secondary difmap
_audit_creation_method SHELXL-97
_cell_angle_alpha 90.00
_cell_angle_beta 107.5610(10)
_cell_angle_gamma 90.00
_cell_formula_units_Z 4
_cell_length_a 10.4368(8)
_cell_length_b 5.8004(4)
_cell_length_c 10.1922(7)
_cell_measurement_temperature 296(2)
_cell_volume 588.26(7)
_computing_structure_refinement 'SHELXL-97 (Sheldrick, 1997)'
_computing_structure_solution 'SHELXS-97 (Sheldrick, 1990)'
_diffrn_ambient_temperature 296(2)
_diffrn_detector_area_resol_mean 10
_diffrn_measured_fraction_theta_full 0.701
_diffrn_measured_fraction_theta_max 0.701
_diffrn_measurement_device_type 'IP area detector'
_diffrn_measurement_method 'omega scans'
_diffrn_radiation_monochromator Si(111)
_diffrn_radiation_source synchrotron
_diffrn_radiation_type synchrotron
_diffrn_radiation_wavelength 0.68933
_diffrn_reflns_av_R_equivalents 0.0297
_diffrn_reflns_av_sigmaI/netI 0.0192
_diffrn_reflns_limit_h_max 15
_diffrn_reflns_limit_h_min -14
_diffrn_reflns_limit_k_max 4
_diffrn_reflns_limit_k_min -4
_diffrn_reflns_limit_l_max 14
_diffrn_reflns_limit_l_min -14
_diffrn_reflns_number 4028
_diffrn_reflns_theta_full 30.43
_diffrn_reflns_theta_max 30.43
_diffrn_reflns_theta_min 1.99
_exptl_absorpt_coefficient_mu 1.435
_exptl_absorpt_correction_T_max 0.8698
_exptl_absorpt_correction_T_min 0.8698
_exptl_absorpt_correction_type empirical
_exptl_absorpt_process_details 'PROCESS-AUTO (Rigaku Corporation, 1998)'
_exptl_crystal_colour colourless
_exptl_crystal_density_diffrn 1.834
_exptl_crystal_density_method 'not measured'
_exptl_crystal_description block
_exptl_crystal_F_000 320
_exptl_crystal_size_max 0.40
_exptl_crystal_size_mid 0.30
_exptl_crystal_size_min 0.20
_refine_diff_density_max 0.409
_refine_diff_density_min -0.302
_refine_diff_density_rms 0.087
_refine_ls_abs_structure_details 'Flack H D (1983), Acta Cryst. A39, 876-881'
_refine_ls_abs_structure_Flack 0.36(9)
_refine_ls_extinction_coef 0.220(17)
_refine_ls_extinction_expression Fc^*^=kFc[1+0.001xFc^2^\l^3^/sin(2\q)]^-1/4^
_refine_ls_extinction_method SHELXL
_refine_ls_goodness_of_fit_ref 1.072
_refine_ls_hydrogen_treatment constr
_refine_ls_matrix_type full
_refine_ls_number_parameters 156
_refine_ls_number_reflns 2485
_refine_ls_number_restraints 1
_refine_ls_restrained_S_all 1.072
_refine_ls_R_factor_all 0.0440
_refine_ls_R_factor_gt 0.0432
_refine_ls_shift/su_max 0.006
_refine_ls_shift/su_mean 0.007
_refine_ls_structure_factor_coef Fsqd
_refine_ls_weighting_details 'calc w=1/[\s^2^(Fo^2^)+(0.0975P)^2^+0.0337P] where P=(Fo^2^+2Fc^2^)/3'
_refine_ls_weighting_scheme calc
_refine_ls_wR_factor_gt 0.1210
_refine_ls_wR_factor_ref 0.1218
_reflns_number_gt 2421
_reflns_number_total 2485
_reflns_threshold_expression >2sigma(I)
_cod_data_source_file c0ce00751j.txt
_cod_data_source_block shelxl
_cod_depositor_comments
;
The following automatic conversions were performed:

data item '_symmetry_cell_setting' value 'Monoclinic' was changed to
'monoclinic' in accordance with the
/home/saulius/struct/COD-crude-data/automatic-downloads/DataCite-retrospective/RSC/depositions/lib/dictionaries/cif_core.dic
dictionary named 'cif_core.dic' version 2.4.2 last updated on
2011-04-26.

Automatic conversion script
Id: cif_fix_values 6909 2019-04-08 15:41:33Z antanas 
;
_cod_original_sg_symbol_H-M P21
_cod_database_code 7238350

loop_
_symmetry_equiv_pos_as_xyz
'x, y, z'
'-x, y+1/2, -z'

loop_
_atom_site_label
_atom_site_type_symbol
_atom_site_fract_x
_atom_site_fract_y
_atom_site_fract_z
_atom_site_U_iso_or_equiv
_atom_site_adp_type
_atom_site_occupancy
_atom_site_symmetry_multiplicity
_atom_site_calc_flag
_atom_site_refinement_flags
Cl1 Cl 0.75388(8) -0.11163(19) -0.01235(7) 0.0595(3) Uani 1 1 d .
Cl2 Cl 0.74603(8) -0.14504(19) 0.26578(7) 0.0609(3) Uani 1 1 d .
Cl3 Cl 0.59015(6) 0.2044(2) 0.08685(8) 0.0635(3) Uani 1 1 d .
Cl4 Cl 0.6361(4) 0.3945(10) 0.7450(3) 0.0830(14) Uani 0.620(12) 1 d P
Cl5 Cl 0.6210(3) 0.2972(9) 0.4667(3) 0.0786(13) Uani 0.620(12) 1 d P
Cl6 Cl 0.7788(3) 0.6745(8) 0.6034(4) 0.0790(10) Uani 0.620(12) 1 d P
Cl7 Cl 0.6149(7) 0.318(2) 0.7219(10) 0.115(3) Uani 0.380(12) 1 d P
Cl8 Cl 0.6392(8) 0.358(2) 0.4546(5) 0.115(3) Uani 0.380(12) 1 d P
Cl9 Cl 0.7678(6) 0.6802(15) 0.6679(15) 0.112(3) Uani 0.380(12) 1 d P
O1 O 0.88653(18) 0.2954(5) 0.30239(15) 0.0500(7) Uani 1 1 d .
O2 O 0.90142(19) 0.2075(6) 0.80302(14) 0.0544(7) Uani 1 1 d .
N1 N 0.9069(2) 0.3172(5) 0.08803(16) 0.0455(7) Uani 1 1 d .
H1 H 0.9660 0.4252 0.1097 0.055 Uiso 1 1 calc R
H2 H 0.8808 0.2646 0.0053 0.055 Uiso 1 1 calc R
N2 N 0.9069(2) 0.1675(6) 0.58483(16) 0.0484(8) Uani 1 1 d .
H3 H 0.9795 0.0872 0.6092 0.058 Uiso 1 1 calc R
H4 H 0.8691 0.1982 0.4993 0.058 Uiso 1 1 calc R
C1 C 0.85583(18) 0.2317(6) 0.18224(17) 0.0376(7) Uani 1 1 d .
C2 C 0.74307(19) 0.0478(6) 0.13207(18) 0.0392(7) Uani 1 1 d .
C3 C 0.85333(18) 0.2441(6) 0.67913(17) 0.0362(7) Uani 1 1 d .
C4 C 0.7246(2) 0.3921(7) 0.62643(19) 0.0424(8) Uani 1 1 d .

loop_
_atom_site_aniso_label
_atom_site_aniso_U_11
_atom_site_aniso_U_22
_atom_site_aniso_U_33
_atom_site_aniso_U_23
_atom_site_aniso_U_13
_atom_site_aniso_U_12
Cl1 0.0743(4) 0.0552(9) 0.0511(3) -0.0172(3) 0.0223(3) -0.0123(4)
Cl2 0.0743(4) 0.0544(9) 0.0551(3) 0.0166(4) 0.0208(3) -0.0074(4)
Cl3 0.0396(2) 0.0708(8) 0.0728(4) 0.0010(4) 0.0059(2) 0.0093(3)
Cl4 0.0835(18) 0.123(4) 0.0572(8) 0.0242(12) 0.0434(9) 0.0507(18)
Cl5 0.0418(7) 0.114(3) 0.0642(15) -0.0410(18) -0.0081(6) 0.0096(9)
Cl6 0.0843(11) 0.045(2) 0.1008(16) 0.0164(15) 0.0175(10) -0.0052(9)
Cl7 0.0587(16) 0.185(9) 0.120(4) 0.075(5) 0.055(2) 0.028(3)
Cl8 0.101(4) 0.196(9) 0.0330(11) -0.001(2) -0.0006(16) 0.072(4)
Cl9 0.085(2) 0.068(5) 0.166(7) -0.020(5) 0.012(3) 0.001(2)
O1 0.0586(8) 0.065(2) 0.0272(5) -0.0049(7) 0.0141(5) -0.0164(9)
O2 0.0620(9) 0.074(2) 0.0269(5) 0.0032(7) 0.0128(5) 0.0224(11)
N1 0.0571(9) 0.053(2) 0.0287(6) -0.0039(8) 0.0161(6) -0.0170(11)
N2 0.0499(8) 0.068(2) 0.0288(6) 0.0039(9) 0.0148(6) 0.0106(10)
C1 0.0392(7) 0.045(2) 0.0284(6) 0.0009(8) 0.0104(5) -0.0018(9)
C2 0.0390(8) 0.043(3) 0.0345(8) 0.0035(9) 0.0092(6) -0.0002(8)
C3 0.0413(8) 0.039(2) 0.0287(7) 0.0024(8) 0.0108(6) 0.0020(8)
C4 0.0432(8) 0.050(3) 0.0340(7) 0.0022(9) 0.0121(6) -0.0002(10)

loop_
_atom_type_symbol
_atom_type_description
_atom_type_scat_dispersion_real
_atom_type_scat_dispersion_imag
_atom_type_scat_source
C C 0.0033 0.0016 'International Tables Vol C Tables 4.2.6.8 and 6.1.1.4'
H H 0.0000 0.0000 'International Tables Vol C Tables 4.2.6.8 and 6.1.1.4'
O O 0.0106 0.0060 'International Tables Vol C Tables 4.2.6.8 and 6.1.1.4'
N N 0.0061 0.0033 'International Tables Vol C Tables 4.2.6.8 and 6.1.1.4'
Cl Cl 0.1484 0.1585 'International Tables Vol C Tables 4.2.6.8 and 6.1.1.4'

loop_
_geom_angle_atom_site_label_1
_geom_angle_atom_site_label_2
_geom_angle_atom_site_label_3
_geom_angle
Cl7 Cl4 C4 85.5(9)
Cl7 Cl4 Cl9 130.0(9)
Cl9 Cl6 C4 76.7(9)
Cl4 Cl7 C4 77.3(9)
Cl6 Cl9 C4 80.3(8)
Cl6 Cl9 Cl4 122.6(9)
O1 C1 N1 124.7(3)
O1 C1 C2 118.60(18)
N1 C1 C2 116.57(17)
C1 C2 Cl2 110.31(13)
C1 C2 Cl3 105.5(2)
Cl2 C2 Cl3 109.38(11)
C1 C2 Cl1 113.56(13)
Cl2 C2 Cl1 108.8(2)
Cl3 C2 Cl1 109.25(10)
O2 C3 N2 123.8(2)
O2 C3 C4 119.69(19)
N2 C3 C4 116.50(17)
C3 C4 Cl8 114.7(4)
C3 C4 Cl4 110.7(2)
Cl8 C4 Cl4 119.4(3)
C3 C4 Cl9 108.2(3)
Cl8 C4 Cl9 111.9(5)
Cl4 C4 Cl9 88.6(4)
C3 C4 Cl5 112.1(2)
Cl4 C4 Cl5 110.1(2)
Cl9 C4 Cl5 124.6(4)
C3 C4 Cl7 108.2(3)
Cl8 C4 Cl7 108.1(3)
Cl9 C4 Cl7 105.3(4)
Cl5 C4 Cl7 96.6(4)
C3 C4 Cl6 106.3(2)
Cl8 C4 Cl6 93.5(5)
Cl4 C4 Cl6 110.1(3)
Cl5 C4 Cl6 107.4(2)
Cl7 C4 Cl6 125.8(4)
C(1) N(1) H(1) 120.0
C(1) N(1) H(2) 120.0
H(1) N(1) H(2) 120.0
C(3) N(2) H(3) 120.0
C(3) N(2) H(4) 120.0
H(3) N(2) H(4) 120.0

loop_
_geom_bond_atom_site_label_1
_geom_bond_atom_site_label_2
_geom_bond_distance
Cl1 C2 1.771(3)
Cl2 C2 1.756(3)
Cl3 C2 1.772(3)
Cl4 Cl7 0.521(14)
Cl4 C4 1.728(3)
Cl4 Cl9 2.429(11)
Cl5 C4 1.749(3)
Cl6 Cl9 0.702(12)
Cl6 C4 1.772(5)
Cl7 C4 1.766(6)
Cl8 C4 1.721(5)
Cl9 C4 1.749(9)
O1 C1 1.225(2)
O2 C3 1.228(2)
N1 C1 1.327(3)
N2 C3 1.326(3)
C1 C2 1.556(4)
C3 C4 1.548(4)
N(1) H(1) 0.860
N(1) H(2) 0.860
N(2) H(3) 0.860
N(2) H(4) 0.860
